data_7118657
loop_
_publ_author_name
'Wang, Jian-Rong'
'Yu, Qihui'
'Dai, Wenjuan'
'Mei, Xuefeng'

_publ_section_title
;
 Drug-drug co-crystallization presents a new opportunity for the
 development of stable vitamins.
;
_journal_issue 17
_journal_name_full 'Chemical communications (Cambridge, England)'
_journal_page_first 3572
_journal_page_last 3575
_journal_paper_doi 10.1039/c5cc10297a
_journal_volume 52
_journal_year 2016
_chemical_absolute_configuration rm
_chemical_formula_sum 'C55 H88 O2'
_chemical_formula_weight 781.25
_chemical_name_common VD23
_chemical_name_systematic
;
 ?
;
_space_group_IT_number 19
_symmetry_cell_setting orthorhombic
_symmetry_space_group_name_Hall 'P 2ac 2ab'
_symmetry_space_group_name_H-M 'P 21 21 21'
_atom_sites_solution_hydrogens geom
_atom_sites_solution_primary direct
_atom_sites_solution_secondary difmap
_audit_creation_method SHELXL-97
_audit_update_record
;
2014-10-31 deposited with the CCDC.
2016-01-27 downloaded from the CCDC.
;
_cell_angle_alpha 90.00
_cell_angle_beta 90.00
_cell_angle_gamma 90.00
_cell_formula_units_Z 4
_cell_length_a 7.3985(9)
_cell_length_b 19.856(2)
_cell_length_c 35.447(4)
_cell_measurement_temperature 296(2)
_cell_volume 5207.3(10)
_computing_cell_refinement 'Bruker SAINT'
_computing_data_collection 'Bruker APEX2'
_computing_data_reduction 'Bruker SAINT'
_computing_molecular_graphics 'Bruker SHELXTL'
_computing_publication_material 'Bruker SHELXTL'
_computing_structure_refinement 'SHELXL-97 (Sheldrick, 2008)'
_computing_structure_solution 'SHELXS-97 (Sheldrick, 2008)'
_diffrn_ambient_temperature 296(2)
_diffrn_measured_fraction_theta_full 1.000
_diffrn_measured_fraction_theta_max 1.000
_diffrn_measurement_device_type 'Bruker APEX-II CCD'
_diffrn_measurement_method 'phi and omega scans'
_diffrn_radiation_monochromator graphite
_diffrn_radiation_source 'fine-focus sealed tube'
_diffrn_radiation_type MoK\a
_diffrn_radiation_wavelength 0.71073
_diffrn_reflns_av_R_equivalents 0.0637
_diffrn_reflns_av_sigmaI/netI 0.0617
_diffrn_reflns_limit_h_max 8
_diffrn_reflns_limit_h_min -8
_diffrn_reflns_limit_k_max 23
_diffrn_reflns_limit_k_min -23
_diffrn_reflns_limit_l_max 42
_diffrn_reflns_limit_l_min -42
_diffrn_reflns_number 39086
_diffrn_reflns_theta_full 25.00
_diffrn_reflns_theta_max 25.00
_diffrn_reflns_theta_min 1.15
_exptl_absorpt_coefficient_mu 0.058
_exptl_absorpt_correction_T_max 0.9893
_exptl_absorpt_correction_T_min 0.9684
_exptl_absorpt_correction_type multi-scan
_exptl_absorpt_process_details sadabs
_exptl_crystal_colour colorless
_exptl_crystal_density_diffrn 0.997
_exptl_crystal_density_method 'not measured'
_exptl_crystal_description block
_exptl_crystal_F_000 1544
_exptl_crystal_size_max 0.15
_exptl_crystal_size_mid 0.12
_exptl_crystal_size_min 0.10
_refine_diff_density_max 0.298
_refine_diff_density_min -0.213
_refine_diff_density_rms 0.064
_refine_ls_extinction_coef 0.010(4)
_refine_ls_extinction_expression Fc^*^=kFc[1+0.001xFc^2^\l^3^/sin(2\q)]^-1/4^
_refine_ls_extinction_method none
_refine_ls_goodness_of_fit_ref 1.064
_refine_ls_hydrogen_treatment mixed
_refine_ls_matrix_type full
_refine_ls_number_parameters 511
_refine_ls_number_reflns 9175
_refine_ls_number_restraints 63
_refine_ls_restrained_S_all 1.205
_refine_ls_R_factor_all 0.1325
_refine_ls_R_factor_gt 0.0666
_refine_ls_shift/su_max 0.000
_refine_ls_shift/su_mean 0.000
_refine_ls_structure_factor_coef Fsqd
_refine_ls_weighting_details 'calc w=1/[\s^2^(Fo^2^)+(0.1000P)^2^+0.3915P] where P=(Fo^2^+2Fc^2^)/3'
_refine_ls_weighting_scheme calc
_refine_ls_wR_factor_gt 0.1649
_refine_ls_wR_factor_ref 0.2027
_reflns_number_gt 5143
_reflns_number_total 9175
_reflns_threshold_expression >2sigma(I)
_cod_data_source_file c5cc10297a2.cif
_cod_data_source_block VD23.CIF
_cod_depositor_comments 'Adding full bibliography for 7118657--7118658.cif.'
_cod_original_cell_volume 5207.3(11)
_cod_database_code 7118657

loop_
_symmetry_equiv_pos_as_xyz
'x, y, z'
'x+1/2, -y+1/2, -z'
'-x, y+1/2, -z+1/2'
'-x+1/2, -y, z+1/2'

loop_
_atom_site_label
_atom_site_type_symbol
_atom_site_fract_x
_atom_site_fract_y
_atom_site_fract_z
_atom_site_U_iso_or_equiv
_atom_site_adp_type
_atom_site_occupancy
_atom_site_symmetry_multiplicity
_atom_site_calc_flag
_atom_site_refinement_flags
C24A C 0.8902(13) 0.1321(4) 0.56201(19) 0.153(3) Uani 1 1 d DU
H24A H 0.7932 0.1043 0.5515 0.184 Uiso 1 1 calc R
C23A C 0.8067(10) 0.1832(4) 0.59107(18) 0.128(2) Uani 1 1 d D
H23A H 0.8807 0.2168 0.6009 0.153 Uiso 1 1 calc R
C22A C 0.6425(9) 0.1808(3) 0.60180(15) 0.1013(18) Uani 1 1 d .
H22A H 0.5690 0.1498 0.5895 0.122 Uiso 1 1 calc R
C20A C 0.5540(8) 0.2221(3) 0.63204(14) 0.0904(16) Uani 1 1 d .
H20A H 0.6466 0.2512 0.6432 0.109 Uiso 1 1 calc R
C17A C 0.4814(6) 0.1754(2) 0.66334(12) 0.0682(12) Uani 1 1 d .
H17A H 0.4017 0.1427 0.6510 0.082 Uiso 1 1 calc R
C13A C 0.3756(5) 0.20488(19) 0.69639(11) 0.0568(10) Uani 1 1 d .
C14A C 0.3854(5) 0.1454(2) 0.72464(11) 0.0566(10) Uani 1 1 d .
H14A H 0.3187 0.1084 0.7128 0.068 Uiso 1 1 calc R
C8A C 0.2907(5) 0.1588(2) 0.76219(12) 0.0603(11) Uani 1 1 d D
C7A C 0.3708(6) 0.1557(2) 0.79509(11) 0.0669(12) Uani 1 1 d .
H7A H 0.4932 0.1449 0.7951 0.080 Uiso 1 1 calc R
C6A C 0.2893(6) 0.1671(2) 0.83063(11) 0.0699(12) Uani 1 1 d D
H6A H 0.1725 0.1844 0.8302 0.084 Uiso 1 1 calc R
C5A C 0.3630(6) 0.1554(2) 0.86586(12) 0.0685(12) Uani 1 1 d D
C4A C 0.2673(6) 0.1738(3) 0.90177(11) 0.0726(13) Uani 1 1 d .
H4A1 H 0.2324 0.1330 0.9150 0.087 Uiso 1 1 calc R
H4A2 H 0.1582 0.1987 0.8958 0.087 Uiso 1 1 calc R
C3A C 0.3860(3) 0.21579(12) 0.92695(6) 0.0717(13) Uani 1 1 d D
H3A H 0.4120 0.2587 0.9144 0.086 Uiso 1 1 calc R
O1 O 0.2902(3) 0.22866(12) 0.96126(6) 0.0911(10) Uani 1 1 d RD
C18A C 0.4694(3) 0.26751(12) 0.71282(6) 0.0771(13) Uani 1 1 d R
H18A H 0.4404 0.3061 0.6977 0.116 Uiso 1 1 calc R
H18B H 0.5979 0.2607 0.7128 0.116 Uiso 1 1 calc R
H18C H 0.4285 0.2747 0.7382 0.116 Uiso 1 1 calc R
C12A C 0.1738(6) 0.2193(2) 0.68964(12) 0.0695(12) Uani 1 1 d .
H12A H 0.1622 0.2583 0.6733 0.083 Uiso 1 1 calc R
H12B H 0.1199 0.1812 0.6768 0.083 Uiso 1 1 calc R
C11A C 0.0721(6) 0.2322(2) 0.72592(12) 0.0684(12) Uani 1 1 d .
H11A H -0.0553 0.2372 0.7202 0.082 Uiso 1 1 calc R
H11B H 0.1140 0.2743 0.7367 0.082 Uiso 1 1 calc R
C9A C 0.0948(5) 0.1760(2) 0.75523(11) 0.0644(11) Uani 1 1 d .
H9A1 H 0.0398 0.1901 0.7788 0.077 Uiso 1 1 calc R
H9A2 H 0.0317 0.1361 0.7466 0.077 Uiso 1 1 calc R
C2A C 0.5616(7) 0.1794(3) 0.93450(14) 0.0917(15) Uani 1 1 d .
H2A1 H 0.6378 0.2073 0.9504 0.110 Uiso 1 1 calc R
H2A2 H 0.5366 0.1380 0.9481 0.110 Uiso 1 1 calc R
C1A C 0.6618(7) 0.1629(3) 0.89849(15) 0.0951(17) Uani 1 1 d .
H1A1 H 0.7028 0.2044 0.8868 0.114 Uiso 1 1 calc R
H1A2 H 0.7674 0.1360 0.9044 0.114 Uiso 1 1 calc R
C10A C 0.5439(7) 0.1251(3) 0.87128(13) 0.0766(13) Uani 1 1 d .
C19A C 0.5975(10) 0.0678(3) 0.85548(17) 0.120(2) Uani 1 1 d .
H19A H 0.5192 0.0440 0.8399 0.144 Uiso 1 1 calc R
H19B H 0.7132 0.0515 0.8601 0.144 Uiso 1 1 calc R
C15A C 0.5833(6) 0.1247(2) 0.72372(12) 0.0739(12) Uani 1 1 d .
H15A H 0.5982 0.0781 0.7313 0.089 Uiso 1 1 calc R
H15B H 0.6557 0.1532 0.7401 0.089 Uiso 1 1 calc R
C16A C 0.6349(7) 0.1347(3) 0.68226(12) 0.0784(14) Uani 1 1 d .
H16A H 0.6488 0.0914 0.6699 0.094 Uiso 1 1 calc R
H16B H 0.7483 0.1589 0.6804 0.094 Uiso 1 1 calc R
C21A C 0.4085(10) 0.2678(4) 0.61422(17) 0.129(2) Uani 1 1 d .
H21A H 0.4617 0.2940 0.5943 0.194 Uiso 1 1 calc R
H21B H 0.3602 0.2974 0.6331 0.194 Uiso 1 1 calc R
H21C H 0.3131 0.2405 0.6041 0.194 Uiso 1 1 calc R
C2B C 1.1390(8) 0.0732(3) 0.00684(12) 0.0881(16) Uani 1 1 d .
H2B1 H 1.1301 0.0265 -0.0009 0.106 Uiso 1 1 calc R
H2B2 H 1.2456 0.0923 -0.0049 0.106 Uiso 1 1 calc R
C1B C 1.1590(7) 0.0767(3) 0.04913(12) 0.0807(14) Uani 1 1 d .
H1B1 H 1.2622 0.0498 0.0568 0.097 Uiso 1 1 calc R
H1B2 H 1.1818 0.1230 0.0566 0.097 Uiso 1 1 calc R
C10B C 0.9927(7) 0.0515(2) 0.06900(12) 0.0685(12) Uani 1 1 d .
C5B C 0.8259(6) 0.0857(2) 0.05661(11) 0.0654(12) Uani 1 1 d .
C6B C 0.7050(6) 0.1139(2) 0.07958(12) 0.0708(12) Uani 1 1 d .
H6B H 0.6088 0.1360 0.0681 0.085 Uiso 1 1 calc R
C7B C 0.7070(6) 0.1138(2) 0.12035(11) 0.0637(11) Uani 1 1 d .
H7B H 0.8073 0.0942 0.1318 0.076 Uiso 1 1 calc R
C8B C 0.5818(5) 0.1386(2) 0.14342(11) 0.0594(11) Uani 1 1 d .
C14B C 0.5847(5) 0.1286(2) 0.18541(11) 0.0553(10) Uani 1 1 d .
H14B H 0.5736 0.1736 0.1966 0.066 Uiso 1 1 calc R
C13B C 0.4169(5) 0.08837(19) 0.19871(10) 0.0510(9) Uani 1 1 d .
C17B C 0.4589(5) 0.0821(2) 0.24172(11) 0.0537(10) Uani 1 1 d .
H17B H 0.4371 0.1265 0.2529 0.064 Uiso 1 1 calc R
C20B C 0.3544(6) 0.0309(2) 0.26570(12) 0.0652(11) Uani 1 1 d .
H20B H 0.3773 -0.0134 0.2545 0.078 Uiso 1 1 calc R
C22B C 0.4224(8) 0.0275(3) 0.30570(13) 0.0942(16) Uani 1 1 d .
H22B H 0.3618 -0.0094 0.3183 0.113 Uiso 1 1 calc R
H22C H 0.5504 0.0169 0.3051 0.113 Uiso 1 1 calc R
C23B C 0.3977(4) 0.08861(14) 0.32848(6) 0.144(3) Uani 1 1 d .
H23B H 0.2699 0.0923 0.3342 0.173 Uiso 1 1 calc R
H23C H 0.4284 0.1268 0.3127 0.173 Uiso 1 1 calc R
O2 O 0.9926(4) 0.18112(14) -0.00115(6) 0.0868(10) Uani 1 1 d RD
C3B C 0.9730(4) 0.11095(14) -0.00659(6) 0.0818(15) Uani 1 1 d RD
H3B H 0.9561 0.1022 -0.0336 0.098 Uiso 1 1 calc R
C4B C 0.8052(7) 0.0883(3) 0.01440(12) 0.0848(15) Uani 1 1 d .
H4B1 H 0.7070 0.1188 0.0083 0.102 Uiso 1 1 calc R
H4B2 H 0.7716 0.0439 0.0055 0.102 Uiso 1 1 calc R
C9B C 0.4168(6) 0.1768(3) 0.13173(13) 0.0747(12) Uani 1 1 d .
H9B1 H 0.4121 0.1786 0.1044 0.090 Uiso 1 1 calc R
H9B2 H 0.4262 0.2227 0.1410 0.090 Uiso 1 1 calc R
C11B C 0.2426(6) 0.1461(3) 0.14627(14) 0.0836(15) Uani 1 1 d .
H11C H 0.2180 0.1050 0.1324 0.100 Uiso 1 1 calc R
H11D H 0.1438 0.1771 0.1416 0.100 Uiso 1 1 calc R
C12B C 0.2501(5) 0.1301(3) 0.18854(13) 0.0740(13) Uani 1 1 d .
H12C H 0.2521 0.1719 0.2027 0.089 Uiso 1 1 calc R
H12D H 0.1421 0.1055 0.1957 0.089 Uiso 1 1 calc R
C21B C 0.1489(6) 0.0417(3) 0.26439(15) 0.0858(15) Uani 1 1 d .
H21D H 0.0912 0.0114 0.2817 0.129 Uiso 1 1 calc R
H21E H 0.1057 0.0331 0.2393 0.129 Uiso 1 1 calc R
H21F H 0.1215 0.0873 0.2713 0.129 Uiso 1 1 calc R
C16B C 0.6650(6) 0.0706(3) 0.24239(12) 0.0710(13) Uani 1 1 d .
H16C H 0.7191 0.0953 0.2631 0.085 Uiso 1 1 calc R
H16D H 0.6913 0.0231 0.2458 0.085 Uiso 1 1 calc R
C15B C 0.7416(5) 0.0952(3) 0.20497(12) 0.0741(13) Uani 1 1 d .
H15C H 0.8392 0.1270 0.2091 0.089 Uiso 1 1 calc R
H15D H 0.7870 0.0578 0.1901 0.089 Uiso 1 1 calc R
C18B C 0.4105(7) 0.0187(2) 0.18009(12) 0.0806(14) Uani 1 1 d .
H18D H 0.4138 0.0238 0.1532 0.121 Uiso 1 1 calc R
H18E H 0.3010 -0.0039 0.1873 0.121 Uiso 1 1 calc R
H18F H 0.5127 -0.0073 0.1882 0.121 Uiso 1 1 calc R
C19B C 0.9971(9) 0.0015(3) 0.09401(13) 0.0915(16) Uani 1 1 d .
H19C H 0.8904 -0.0140 0.1048 0.110 Uiso 1 1 calc R
H19D H 1.1069 -0.0180 0.1006 0.110 Uiso 1 1 calc R
C28A C 1.0247(14) 0.0863(5) 0.5834(3) 0.187(4) Uani 1 1 d U
H28A H 1.0378 0.0445 0.5702 0.281 Uiso 1 1 calc R
H28B H 0.9796 0.0778 0.6084 0.281 Uiso 1 1 calc R
H28C H 1.1400 0.1083 0.5851 0.281 Uiso 1 1 calc R
C25A C 0.9777(15) 0.1673(6) 0.5321(3) 0.189(3) Uani 1 1 d DU
H25A H 1.0748 0.1951 0.5427 0.226 Uiso 1 1 calc R
C26A C 0.8437(17) 0.2127(6) 0.5120(3) 0.234(4) Uani 1 1 d U
H26A H 0.8063 0.2481 0.5287 0.351 Uiso 1 1 calc R
H26B H 0.7402 0.1868 0.5045 0.351 Uiso 1 1 calc R
H26C H 0.8999 0.2319 0.4901 0.351 Uiso 1 1 calc R
C27A C 1.0600(17) 0.1171(6) 0.5038(3) 0.248(5) Uani 1 1 d U
H27A H 0.9750 0.0816 0.4989 0.371 Uiso 1 1 calc R
H27B H 1.1689 0.0983 0.5141 0.371 Uiso 1 1 calc R
H27C H 1.0873 0.1400 0.4806 0.371 Uiso 1 1 calc R
C25B C 0.4478(14) 0.0575(7) 0.3952(2) 0.222(6) Uani 1 1 d DU
H25B H 0.4686 0.0105 0.3880 0.266 Uiso 1 1 calc R
C24B C 0.5038(15) 0.0968(7) 0.36656(19) 0.212(5) Uani 1 1 d DU
H24B H 0.6304 0.0874 0.3618 0.255 Uiso 1 1 calc R
H24C H 0.4949 0.1435 0.3745 0.255 Uiso 1 1 calc R
C26B C 0.2518(17) 0.0638(8) 0.4085(3) 0.273(7) Uani 1 1 d DU
H26D H 0.2186 0.1105 0.4095 0.409 Uiso 1 1 calc R
H26E H 0.2399 0.0443 0.4331 0.409 Uiso 1 1 calc R
H26F H 0.1739 0.0406 0.3911 0.409 Uiso 1 1 calc R
C27B C 0.5770(6) 0.07421(17) 0.43018(14) 0.297(8) Uani 1 1 d DU
H27D H 0.6823 0.0460 0.4291 0.446 Uiso 1 1 calc R
H27E H 0.5133 0.0660 0.4533 0.446 Uiso 1 1 calc R
H27F H 0.6129 0.1206 0.4291 0.446 Uiso 1 1 calc R
H1 H 0.3127 0.2686 0.9686 0.446 Uiso 1 1 d RD
H2 H 1.1029 0.1876 -0.0067 0.446 Uiso 1 1 d RD

loop_
_atom_site_aniso_label
_atom_site_aniso_U_11
_atom_site_aniso_U_22
_atom_site_aniso_U_33
_atom_site_aniso_U_23
_atom_site_aniso_U_13
_atom_site_aniso_U_12
C24A 0.170(6) 0.181(7) 0.109(5) 0.013(4) 0.029(4) 0.045(5)
C23A 0.100(5) 0.173(7) 0.110(5) -0.035(5) 0.018(4) 0.010(5)
C22A 0.115(5) 0.107(4) 0.082(4) -0.002(3) 0.022(3) 0.008(4)
C20A 0.105(4) 0.089(4) 0.077(3) -0.005(3) 0.022(3) -0.008(3)
C17A 0.071(3) 0.067(3) 0.067(3) -0.010(2) 0.006(2) -0.005(2)
C13A 0.061(3) 0.050(2) 0.060(2) -0.009(2) -0.004(2) -0.0007(19)
C14A 0.051(2) 0.055(2) 0.064(2) -0.008(2) -0.0054(19) 0.003(2)
C8A 0.055(2) 0.063(3) 0.063(3) -0.002(2) -0.003(2) 0.006(2)
C7A 0.060(3) 0.089(3) 0.052(2) -0.002(2) -0.006(2) 0.014(2)
C6A 0.060(3) 0.089(3) 0.061(3) -0.001(2) -0.005(2) 0.011(2)
C5A 0.064(3) 0.079(3) 0.062(3) -0.002(2) -0.006(2) 0.000(2)
C4A 0.070(3) 0.095(3) 0.053(2) 0.004(2) -0.003(2) -0.005(3)
C3A 0.088(3) 0.075(3) 0.051(2) 0.006(2) 0.003(2) -0.019(3)
O1 0.112(3) 0.099(2) 0.0625(18) -0.0068(17) 0.0089(19) -0.032(2)
C18A 0.078(3) 0.064(3) 0.089(3) -0.017(2) 0.003(3) -0.006(2)
C12A 0.065(3) 0.077(3) 0.067(3) 0.001(2) -0.013(2) 0.006(2)
C11A 0.052(2) 0.079(3) 0.074(3) -0.002(2) -0.005(2) 0.005(2)
C9A 0.056(2) 0.073(3) 0.064(2) -0.007(2) -0.005(2) 0.001(2)
C2A 0.089(4) 0.111(4) 0.075(3) 0.008(3) -0.025(3) -0.016(3)
C1A 0.073(3) 0.123(5) 0.090(4) -0.001(3) -0.016(3) 0.001(3)
C10A 0.074(3) 0.087(4) 0.069(3) 0.012(3) -0.011(2) 0.007(3)
C19A 0.129(5) 0.116(5) 0.115(4) -0.016(4) -0.037(4) 0.044(4)
C15A 0.062(3) 0.080(3) 0.079(3) -0.003(2) 0.000(2) 0.012(3)
C16A 0.075(3) 0.083(3) 0.078(3) -0.016(3) 0.006(3) 0.009(3)
C21A 0.154(6) 0.139(5) 0.094(4) 0.043(4) 0.027(4) 0.039(5)
C2B 0.116(4) 0.082(3) 0.066(3) -0.006(3) 0.027(3) 0.012(3)
C1B 0.079(3) 0.093(4) 0.070(3) 0.006(3) 0.008(3) 0.014(3)
C10B 0.082(3) 0.067(3) 0.057(2) -0.004(2) 0.008(2) -0.002(3)
C5B 0.068(3) 0.075(3) 0.053(2) 0.005(2) 0.000(2) -0.009(2)
C6B 0.056(3) 0.091(3) 0.065(3) 0.021(2) -0.002(2) -0.007(2)
C7B 0.050(2) 0.087(3) 0.054(2) 0.009(2) 0.004(2) -0.004(2)
C8B 0.043(2) 0.075(3) 0.060(2) 0.011(2) 0.002(2) -0.008(2)
C14B 0.0371(19) 0.067(3) 0.061(2) -0.003(2) 0.0023(19) -0.0013(19)
C13B 0.0356(19) 0.056(2) 0.061(2) 0.0043(19) -0.0002(18) -0.0046(18)
C17B 0.045(2) 0.053(2) 0.063(2) -0.004(2) -0.0007(18) 0.0002(19)
C20B 0.072(3) 0.059(3) 0.065(3) 0.007(2) 0.005(2) 0.002(2)
C22B 0.092(4) 0.115(4) 0.076(3) 0.030(3) 0.005(3) 0.011(3)
C23B 0.166(7) 0.194(8) 0.072(4) 0.002(4) -0.005(4) -0.016(6)
O2 0.114(3) 0.071(2) 0.076(2) -0.0019(16) 0.0236(19) 0.011(2)
C3B 0.107(4) 0.091(4) 0.047(2) 0.001(2) 0.013(3) 0.000(3)
C4B 0.095(4) 0.104(4) 0.056(3) 0.005(3) -0.003(3) -0.010(3)
C9B 0.063(3) 0.088(3) 0.074(3) 0.024(2) 0.007(2) 0.007(3)
C11B 0.049(2) 0.114(4) 0.087(3) 0.035(3) -0.010(2) 0.002(3)
C12B 0.039(2) 0.097(4) 0.085(3) 0.028(3) 0.000(2) 0.002(2)
C21B 0.061(3) 0.103(4) 0.094(3) 0.031(3) 0.015(3) -0.015(3)
C16B 0.047(2) 0.102(4) 0.064(3) 0.001(3) -0.003(2) 0.013(2)
C15B 0.042(2) 0.115(4) 0.066(3) 0.007(3) 0.002(2) 0.005(2)
C18B 0.100(4) 0.073(3) 0.069(3) -0.009(2) 0.003(3) -0.019(3)
C19B 0.119(4) 0.080(3) 0.076(3) 0.011(3) 0.006(3) 0.008(3)
C28A 0.188(9) 0.191(9) 0.183(8) -0.005(6) 0.001(7) 0.092(8)
C25A 0.216(8) 0.211(8) 0.139(6) 0.013(5) 0.050(5) 0.050(6)
C26A 0.277(10) 0.268(10) 0.158(7) 0.057(6) 0.023(7) 0.063(8)
C27A 0.283(10) 0.280(9) 0.180(7) -0.027(7) 0.109(7) 0.060(8)
C25B 0.187(8) 0.368(17) 0.110(6) 0.076(8) -0.011(6) -0.021(11)
C24B 0.213(10) 0.335(15) 0.088(5) 0.015(7) -0.007(6) -0.022(10)
C26B 0.235(10) 0.43(2) 0.153(9) -0.039(11) 0.068(8) -0.025(14)
C27B 0.361(16) 0.41(2) 0.117(6) 0.072(9) -0.094(9) -0.117(17)

loop_
_atom_type_symbol
_atom_type_description
_atom_type_scat_dispersion_real
_atom_type_scat_dispersion_imag
_atom_type_scat_source
C C 0.0033 0.0016 'International Tables Vol C Tables 4.2.6.8 and 6.1.1.4'
H H 0.0000 0.0000 'International Tables Vol C Tables 4.2.6.8 and 6.1.1.4'
O O 0.0106 0.0060 'International Tables Vol C Tables 4.2.6.8 and 6.1.1.4'

loop_
_geom_angle_atom_site_label_1
_geom_angle_atom_site_label_2
_geom_angle_atom_site_label_3
_geom_angle
C25A C24A C28A 111.2(8)
C25A C24A C23A 110.5(8)
C28A C24A C23A 108.1(6)
C25A C24A H24A 109.0
C28A C24A H24A 109.0
C23A C24A H24A 109.0
C22A C23A C24A 123.1(8)
C22A C23A H23A 118.5
C24A C23A H23A 118.5
C23A C22A C20A 127.5(7)
C23A C22A H22A 116.3
C20A C22A H22A 116.3
C22A C20A C21A 109.5(5)
C22A C20A C17A 109.7(4)
C21A C20A C17A 113.9(5)
C22A C20A H20A 107.9
C21A C20A H20A 107.9
C17A C20A H20A 107.9
C13A C17A C20A 120.0(4)
C13A C17A C16A 104.1(3)
C20A C17A C16A 111.7(4)
C13A C17A H17A 106.7
C20A C17A H17A 106.7
C16A C17A H17A 106.7
C17A C13A C12A 116.7(3)
C17A C13A C18A 111.7(3)
C12A C13A C18A 110.3(3)
C17A C13A C14A 100.4(3)
C12A C13A C14A 106.7(3)
C18A C13A C14A 110.5(3)
C15A C14A C8A 120.5(3)
C15A C14A C13A 103.7(3)
C8A C14A C13A 114.2(3)
C15A C14A H14A 105.8
C8A C14A H14A 105.8
C13A C14A H14A 105.8
C7A C8A C9A 126.2(4)
C7A C8A C14A 124.1(4)
C9A C8A C14A 109.7(3)
C8A C7A C6A 126.3(4)
C8A C7A H7A 116.8
C6A C7A H7A 116.8
C5A C6A C7A 127.6(4)
C5A C6A H6A 116.2
C7A C6A H6A 116.2
C6A C5A C10A 122.8(4)
C6A C5A C4A 122.7(4)
C10A C5A C4A 114.5(4)
C5A C4A C3A 111.2(3)
C5A C4A H4A1 109.4
C3A C4A H4A1 109.4
C5A C4A H4A2 109.4
C3A C4A H4A2 109.4
H4A1 C4A H4A2 108.0
O1 C3A C4A 108.31(19)
O1 C3A C2A 111.2(2)
C4A C3A C2A 110.0(3)
O1 C3A H3A 109.1
C4A C3A H3A 109.1
C2A C3A H3A 109.1
C3A O1 H1 109.2
C13A C18A H18A 109.5
C13A C18A H18B 109.5
H18A C18A H18B 109.5
C13A C18A H18C 109.5
H18A C18A H18C 109.5
H18B C18A H18C 109.5
C11A C12A C13A 112.5(3)
C11A C12A H12A 109.1
C13A C12A H12A 109.1
C11A C12A H12B 109.1
C13A C12A H12B 109.1
H12A C12A H12B 107.8
C12A C11A C9A 113.5(4)
C12A C11A H11A 108.9
C9A C11A H11A 108.9
C12A C11A H11B 108.9
C9A C11A H11B 108.9
H11A C11A H11B 107.7
C8A C9A C11A 112.4(4)
C8A C9A H9A1 109.1
C11A C9A H9A1 109.1
C8A C9A H9A2 109.1
C11A C9A H9A2 109.1
H9A1 C9A H9A2 107.9
C1A C2A C3A 112.1(4)
C1A C2A H2A1 109.2
C3A C2A H2A1 109.2
C1A C2A H2A2 109.2
C3A C2A H2A2 109.2
H2A1 C2A H2A2 107.9
C10A C1A C2A 111.5(4)
C10A C1A H1A1 109.3
C2A C1A H1A1 109.3
C10A C1A H1A2 109.3
C2A C1A H1A2 109.3
H1A1 C1A H1A2 108.0
C19A C10A C5A 124.3(5)
C19A C10A C1A 121.7(5)
C5A C10A C1A 113.9(5)
C10A C19A H19A 120.0
C10A C19A H19B 120.0
H19A C19A H19B 120.0
C14A C15A C16A 103.0(4)
C14A C15A H15A 111.2
C16A C15A H15A 111.2
C14A C15A H15B 111.2
C16A C15A H15B 111.2
H15A C15A H15B 109.1
C15A C16A C17A 107.5(4)
C15A C16A H16A 110.2
C17A C16A H16A 110.2
C15A C16A H16B 110.2
C17A C16A H16B 110.2
H16A C16A H16B 108.5
C20A C21A H21A 109.5
C20A C21A H21B 109.5
H21A C21A H21B 109.5
C20A C21A H21C 109.5
H21A C21A H21C 109.5
H21B C21A H21C 109.5
C1B C2B C3B 111.7(4)
C1B C2B H2B1 109.3
C3B C2B H2B1 109.3
C1B C2B H2B2 109.3
C3B C2B H2B2 109.3
H2B1 C2B H2B2 107.9
C10B C1B C2B 111.7(4)
C10B C1B H1B1 109.3
C2B C1B H1B1 109.3
C10B C1B H1B2 109.3
C2B C1B H1B2 109.3
H1B1 C1B H1B2 107.9
C19B C10B C5B 124.2(5)
C19B C10B C1B 122.7(5)
C5B C10B C1B 113.1(4)
C6B C5B C10B 124.9(4)
C6B C5B C4B 121.6(4)
C10B C5B C4B 113.4(4)
C5B C6B C7B 127.1(4)
C5B C6B H6B 116.4
C7B C6B H6B 116.4
C8B C7B C6B 127.4(4)
C8B C7B H7B 116.3
C6B C7B H7B 116.3
C7B C8B C9B 125.8(4)
C7B C8B C14B 123.5(4)
C9B C8B C14B 110.6(4)
C8B C14B C15B 121.7(3)
C8B C14B C13B 111.0(3)
C15B C14B C13B 104.5(3)
C8B C14B H14B 106.3
C15B C14B H14B 106.3
C13B C14B H14B 106.3
C12B C13B C18B 111.3(4)
C12B C13B C14B 107.1(3)
C18B C13B C14B 111.1(3)
C12B C13B C17B 115.7(3)
C18B C13B C17B 110.8(3)
C14B C13B C17B 100.3(3)
C20B C17B C16B 113.0(4)
C20B C17B C13B 119.6(3)
C16B C17B C13B 102.9(3)
C20B C17B H17B 106.9
C16B C17B H17B 106.9
C13B C17B H17B 106.9
C22B C20B C17B 112.5(4)
C22B C20B C21B 111.4(4)
C17B C20B C21B 112.9(4)
C22B C20B H20B 106.5
C17B C20B H20B 106.5
C21B C20B H20B 106.5
C23B C22B C20B 116.1(4)
C23B C22B H22B 108.3
C20B C22B H22B 108.3
C23B C22B H22C 108.3
C20B C22B H22C 108.3
H22B C22B H22C 107.4
C22B C23B C24B 119.7(5)
C22B C23B H23B 107.4
C24B C23B H23B 107.4
C22B C23B H23C 107.4
C24B C23B H23C 107.4
H23B C23B H23C 106.9
C3B O2 H2 102.5
O2 C3B C2B 111.2(2)
O2 C3B C4B 108.0(2)
C2B C3B C4B 111.3(3)
O2 C3B H3B 108.8
C2B C3B H3B 108.8
C4B C3B H3B 108.8
C5B C4B C3B 114.5(4)
C5B C4B H4B1 108.6
C3B C4B H4B1 108.6
C5B C4B H4B2 108.6
C3B C4B H4B2 108.6
H4B1 C4B H4B2 107.6
C8B C9B C11B 113.3(4)
C8B C9B H9B1 108.9
C11B C9B H9B1 108.9
C8B C9B H9B2 108.9
C11B C9B H9B2 108.9
H9B1 C9B H9B2 107.7
C9B C11B C12B 112.6(4)
C9B C11B H11C 109.1
C12B C11B H11C 109.1
C9B C11B H11D 109.1
C12B C11B H11D 109.1
H11C C11B H11D 107.8
C13B C12B C11B 111.8(4)
C13B C12B H12C 109.3
C11B C12B H12C 109.3
C13B C12B H12D 109.3
C11B C12B H12D 109.3
H12C C12B H12D 107.9
C20B C21B H21D 109.5
C20B C21B H21E 109.5
H21D C21B H21E 109.5
C20B C21B H21F 109.5
H21D C21B H21F 109.5
H21E C21B H21F 109.5
C15B C16B C17B 107.9(3)
C15B C16B H16C 110.1
C17B C16B H16C 110.1
C15B C16B H16D 110.1
C17B C16B H16D 110.1
H16C C16B H16D 108.4
C14B C15B C16B 104.8(3)
C14B C15B H15C 110.8
C16B C15B H15C 110.8
C14B C15B H15D 110.8
C16B C15B H15D 110.8
H15C C15B H15D 108.9
C13B C18B H18D 109.5
C13B C18B H18E 109.5
H18D C18B H18E 109.5
C13B C18B H18F 109.5
H18D C18B H18F 109.5
H18E C18B H18F 109.5
C10B C19B H19C 120.0
C10B C19B H19D 120.0
H19C C19B H19D 120.0
C24A C28A H28A 109.5
C24A C28A H28B 109.5
H28A C28A H28B 109.5
C24A C28A H28C 109.5
H28A C28A H28C 109.5
H28B C28A H28C 109.5
C24A C25A C26A 110.1(9)
C24A C25A C27A 110.3(9)
C26A C25A C27A 109.6(9)
C24A C25A H25A 108.9
C26A C25A H25A 108.9
C27A C25A H25A 108.9
C25A C26A H26A 109.5
C25A C26A H26B 109.5
H26A C26A H26B 109.5
C25A C26A H26C 109.5
H26A C26A H26C 109.5
H26B C26A H26C 109.5
C25A C27A H27A 109.5
C25A C27A H27B 109.5
H27A C27A H27B 109.5
C25A C27A H27C 109.5
H27A C27A H27C 109.5
H27B C27A H27C 109.5
C24B C25B C26B 118.4(11)
C24B C25B C27B 106.3(8)
C26B C25B C27B 108.1(8)
C24B C25B H25B 107.9
C26B C25B H25B 107.9
C27B C25B H25B 107.9
C25B C24B C23B 115.8(9)
C25B C24B H24B 108.3
C23B C24B H24B 108.3
C25B C24B H24C 108.3
C23B C24B H24C 108.3
H24B C24B H24C 107.4
C25B C26B H26D 109.5
C25B C26B H26E 109.5
H26D C26B H26E 109.5
C25B C26B H26F 109.5
H26D C26B H26F 109.5
H26E C26B H26F 109.5
C25B C27B H27D 109.5
C25B C27B H27E 109.5
H27D C27B H27E 109.5
C25B C27B H27F 109.5
H27D C27B H27F 109.5
H27E C27B H27F 109.5

loop_
_geom_bond_atom_site_label_1
_geom_bond_atom_site_label_2
_geom_bond_distance
C24A C25A 1.425(10)
C24A C28A 1.548(10)
C24A C23A 1.572(9)
C24A H24A 0.9800
C23A C22A 1.274(8)
C23A H23A 0.9300
C22A C20A 1.501(7)
C22A H22A 0.9300
C20A C21A 1.543(8)
C20A C17A 1.543(6)
C20A H20A 0.9800
C17A C13A 1.526(6)
C17A C16A 1.547(6)
C17A H17A 0.9800
C13A C12A 1.538(6)
C13A C18A 1.539(4)
C13A C14A 1.549(6)
C14A C15A 1.522(6)
C14A C8A 1.527(6)
C14A H14A 0.9800
C8A C7A 1.310(5)
C8A C9A 1.509(6)
C7A C6A 1.415(6)
C7A H7A 0.9300
C6A C5A 1.382(5)
C6A H6A 0.9300
C5A C10A 1.480(7)
C5A C4A 1.501(6)
C4A C3A 1.505(5)
C4A H4A1 0.9700
C4A H4A2 0.9700
C3A O1 1.4304
C3A C2A 1.511(6)
C3A H3A 0.9800
O1 H1 0.8508
C18A H18A 0.9600
C18A H18B 0.9600
C18A H18C 0.9600
C12A C11A 1.512(6)
C12A H12A 0.9700
C12A H12B 0.9700
C11A C9A 1.533(6)
C11A H11A 0.9700
C11A H11B 0.9700
C9A H9A1 0.9700
C9A H9A2 0.9700
C2A C1A 1.511(7)
C2A H2A1 0.9700
C2A H2A2 0.9700
C1A C10A 1.502(7)
C1A H1A1 0.9700
C1A H1A2 0.9700
C10A C19A 1.329(7)
C19A H19A 0.9300
C19A H19B 0.9300
C15A C16A 1.531(6)
C15A H15A 0.9700
C15A H15B 0.9700
C16A H16A 0.9700
C16A H16B 0.9700
C21A H21A 0.9600
C21A H21B 0.9600
C21A H21C 0.9600
C2B C1B 1.508(6)
C2B C3B 1.515(6)
C2B H2B1 0.9700
C2B H2B2 0.9700
C1B C10B 1.504(7)
C1B H1B1 0.9700
C1B H1B2 0.9700
C10B C19B 1.332(6)
C10B C5B 1.474(7)
C5B C6B 1.333(6)
C5B C4B 1.505(6)
C6B C7B 1.445(6)
C6B H6B 0.9300
C7B C8B 1.330(6)
C7B H7B 0.9300
C8B C9B 1.497(6)
C8B C14B 1.501(5)
C14B C15B 1.507(6)
C14B C13B 1.550(5)
C14B H14B 0.9800
C13B C12B 1.530(6)
C13B C18B 1.533(6)
C13B C17B 1.561(5)
C17B C20B 1.535(6)
C17B C16B 1.542(6)
C17B H17B 0.9800
C20B C22B 1.506(6)
C20B C21B 1.536(6)
C20B H20B 0.9800
C22B C23B 1.469(6)
C22B H22B 0.9700
C22B H22C 0.9700
C23B C24B 1.570(8)
C23B H23B 0.9700
C23B H23C 0.9700
O2 C3B 1.4141
O2 H2 0.8492
C3B C4B 1.515(5)
C3B H3B 0.9800
C4B H4B1 0.9700
C4B H4B2 0.9700
C9B C11B 1.516(6)
C9B H9B1 0.9700
C9B H9B2 0.9700
C11B C12B 1.532(6)
C11B H11C 0.9700
C11B H11D 0.9700
C12B H12C 0.9700
C12B H12D 0.9700
C21B H21D 0.9600
C21B H21E 0.9600
C21B H21F 0.9600
C16B C15B 1.523(6)
C16B H16C 0.9700
C16B H16D 0.9700
C15B H15C 0.9700
C15B H15D 0.9700
C18B H18D 0.9600
C18B H18E 0.9600
C18B H18F 0.9600
C19B H19C 0.9300
C19B H19D 0.9300
C28A H28A 0.9600
C28A H28B 0.9600
C28A H28C 0.9600
C25A C26A 1.519(13)
C25A C27A 1.541(12)
C25A H25A 0.9800
C26A H26A 0.9600
C26A H26B 0.9600
C26A H26C 0.9600
C27A H27A 0.9600
C27A H27B 0.9600
C27A H27C 0.9600
C25B C24B 1.347(10)
C25B C26B 1.530(13)
C25B C27B 1.600(10)
C25B H25B 0.9800
C24B H24B 0.9700
C24B H24C 0.9700
C26B H26D 0.9600
C26B H26E 0.9600
C26B H26F 0.9600
C27B H27D 0.9600
C27B H27E 0.9600
C27B H27F 0.9600

loop_
_geom_torsion_atom_site_label_1
_geom_torsion_atom_site_label_2
_geom_torsion_atom_site_label_3
_geom_torsion_atom_site_label_4
_geom_torsion
C25A C24A C23A C22A 128.0(10)
C28A C24A C23A C22A -110.2(9)
C24A C23A C22A C20A 173.3(6)
C23A C22A C20A C21A 115.1(8)
C23A C22A C20A C17A -119.2(8)
C22A C20A C17A C13A -176.5(4)
C21A C20A C17A C13A -53.4(6)
C22A C20A C17A C16A 61.2(6)
C21A C20A C17A C16A -175.7(5)
C20A C17A C13A C12A 81.8(5)
C16A C17A C13A C12A -152.3(4)
C20A C17A C13A C18A -46.3(5)
C16A C17A C13A C18A 79.6(4)
C20A C17A C13A C14A -163.4(4)
C16A C17A C13A C14A -37.5(4)
C17A C13A C14A C15A 46.6(4)
C12A C13A C14A C15A 168.8(3)
C18A C13A C14A C15A -71.4(4)
C17A C13A C14A C8A 179.6(3)
C12A C13A C14A C8A -58.2(4)
C18A C13A C14A C8A 61.6(4)
C15A C14A C8A C7A 2.3(7)
C13A C14A C8A C7A -122.2(5)
C15A C14A C8A C9A -178.1(4)
C13A C14A C8A C9A 57.4(4)
C9A C8A C7A C6A 0.9(8)
C14A C8A C7A C6A -179.6(4)
C8A C7A C6A C5A 170.5(5)
C7A C6A C5A C10A -2.8(8)
C7A C6A C5A C4A 176.0(5)
C6A C5A C4A C3A -127.5(4)
C10A C5A C4A C3A 51.4(5)
C5A C4A C3A O1 -177.2(3)
C5A C4A C3A C2A -55.6(5)
C17A C13A C12A C11A 166.2(4)
C18A C13A C12A C11A -65.0(4)
C14A C13A C12A C11A 55.0(4)
C13A C12A C11A C9A -53.9(5)
C7A C8A C9A C11A 128.3(5)
C14A C8A C9A C11A -51.4(5)
C12A C11A C9A C8A 51.4(5)
O1 C3A C2A C1A 177.8(3)
C4A C3A C2A C1A 57.9(5)
C3A C2A C1A C10A -53.7(6)
C6A C5A C10A C19A -52.2(8)
C4A C5A C10A C19A 128.9(6)
C6A C5A C10A C1A 131.2(5)
C4A C5A C10A C1A -47.7(6)
C2A C1A C10A C19A -128.7(6)
C2A C1A C10A C5A 48.0(6)
C8A C14A C15A C16A -165.8(4)
C13A C14A C15A C16A -36.5(4)
C14A C15A C16A C17A 12.7(5)
C13A C17A C16A C15A 16.1(5)
C20A C17A C16A C15A 147.0(4)
C3B C2B C1B C10B 55.5(5)
C2B C1B C10B C19B 123.4(5)
C2B C1B C10B C5B -54.0(5)
C19B C10B C5B C6B 54.0(7)
C1B C10B C5B C6B -128.7(5)
C19B C10B C5B C4B -127.9(5)
C1B C10B C5B C4B 49.4(5)
C10B C5B C6B C7B -3.4(8)
C4B C5B C6B C7B 178.7(4)
C5B C6B C7B C8B -176.0(5)
C6B C7B C8B C9B -4.9(7)
C6B C7B C8B C14B 172.2(4)
C7B C8B C14B C15B 6.1(6)
C9B C8B C14B C15B -176.4(4)
C7B C8B C14B C13B -117.3(4)
C9B C8B C14B C13B 60.2(5)
C8B C14B C13B C12B -61.8(4)
C15B C14B C13B C12B 165.4(4)
C8B C14B C13B C18B 59.9(4)
C15B C14B C13B C18B -72.9(4)
C8B C14B C13B C17B 177.0(3)
C15B C14B C13B C17B 44.2(4)
C12B C13B C17B C20B 80.4(5)
C18B C13B C17B C20B -47.4(5)
C14B C13B C17B C20B -164.8(3)
C12B C13B C17B C16B -153.3(4)
C18B C13B C17B C16B 78.9(4)
C14B C13B C17B C16B -38.5(4)
C16B C17B C20B C22B 53.9(5)
C13B C17B C20B C22B 175.3(4)
C16B C17B C20B C21B -178.9(4)
C13B C17B C20B C21B -57.6(5)
C17B C20B C22B C23B 65.2(5)
C21B C20B C22B C23B -62.8(6)
C20B C22B C23B C24B -165.2(5)
C1B C2B C3B O2 68.0(4)
C1B C2B C3B C4B -52.4(5)
C6B C5B C4B C3B 130.9(5)
C10B C5B C4B C3B -47.2(6)
O2 C3B C4B C5B -73.9(4)
C2B C3B C4B C5B 48.4(5)
C7B C8B C9B C11B 124.4(5)
C14B C8B C9B C11B -53.0(5)
C8B C9B C11B C12B 48.9(6)
C18B C13B C12B C11B -64.7(5)
C14B C13B C12B C11B 56.9(5)
C17B C13B C12B C11B 167.7(4)
C9B C11B C12B C13B -51.7(6)
C20B C17B C16B C15B 150.5(4)
C13B C17B C16B C15B 20.1(5)
C8B C14B C15B C16B -158.6(4)
C13B C14B C15B C16B -32.2(5)
C17B C16B C15B C14B 7.2(5)
C28A C24A C25A C26A -179.1(9)
C23A C24A C25A C26A -59.1(12)
C28A C24A C25A C27A 59.8(13)
C23A C24A C25A C27A 179.8(9)
C26B C25B C24B C23B -59.0(16)
C27B C25B C24B C23B 179.2(8)
C22B C23B C24B C25B -72.0(11)
